data_4126184
loop_
_publ_author_name
'Yang, Jingjing'
'Zhang, Yue-Biao'
'Liu, Qi'
'Trickett, Christopher A.'
'Guti\'errez-Puebla, Enrique'
'Monge, M \'Angeles'
'Cong, Hengjiang'
'Aldossary, Abdulrahman'
'Deng, Hexiang'
'Yaghi, Omar M.'

_publ_section_title
;
 Principles of Designing Extra-Large Pore Openings and Cages in Zeolitic
 Imidazolate Frameworks.
;
_journal_issue 18
_journal_name_full 'Journal of the American Chemical Society'
_journal_page_first 6448
_journal_page_last 6455
_journal_paper_doi 10.1021/jacs.7b02272
_journal_volume 139
_journal_year 2017
_chemical_formula_moiety '0.03(C270 H144 Cl18 N153 O18 Zn36)'
_chemical_formula_sum 'C7.5 H4 Cl0.5 N4.25 O0.5 Zn'
_chemical_formula_weight 244.74
_chemical_name_common ZIF-303
_space_group_crystal_system trigonal
_space_group_IT_number 148
_space_group_name_Hall '-R 3'
_space_group_name_H-M_alt 'R -3'
_symmetry_space_group_name_Hall '-R 3'
_symmetry_space_group_name_H-M 'R -3 :H'
_atom_sites_solution_hydrogens geom
_atom_sites_solution_primary 'intrinsic phasing'
_atom_sites_solution_secondary difmap
_audit_creation_date 2015-10-16
_audit_creation_method
;
Olex2 1.2
(compiled 2015.09.30 svn.r3233 for OlexSys, GUI svn.r5103)
;
_cell_angle_alpha 90
_cell_angle_beta 90
_cell_angle_gamma 120
_cell_formula_units_Z 36
_cell_length_a 26.9457(15)
_cell_length_b 26.9457(15)
_cell_length_c 26.763(2)
_cell_measurement_reflns_used 2560
_cell_measurement_temperature 298(2)
_cell_measurement_theta_max 18.337
_cell_measurement_theta_min 2.076
_cell_volume 16828.5(18)
_computing_cell_refinement 'SAINT V8.34A Bruker-AXS, Madison WI'
_computing_data_collection 'Bruker APEX2 Bruker-AXS, Madison WI'
_computing_data_reduction 'SAINT V8.34A Bruker-AXS, Madison WI'
_computing_molecular_graphics
;
Bruker SHELXTL Bruker-AXS, Madison WI
and local programs
;
_computing_publication_material 'Bruker SHELXTL Bruker-AXS, Madison WI'
_computing_structure_refinement 'SHELXL-2014/7 (Sheldrick, 2013)'
_computing_structure_solution 'SHELXT 2014/4 Bruker-AXS, Madison WI'
_diffrn_ambient_temperature 298(2)
_diffrn_detector_area_resol_mean 10.42
_diffrn_measured_fraction_theta_full 0.997
_diffrn_measured_fraction_theta_max 0.997
_diffrn_measurement_device_type 'Bruker D8 with PHOTON 100 detector'
_diffrn_measurement_method '\f and \w shutterless scans'
_diffrn_radiation_monochromator 'silicon 111'
_diffrn_radiation_type synchrotron
_diffrn_radiation_wavelength 0.7749
_diffrn_reflns_av_unetI/netI 0.1093
_diffrn_reflns_Laue_measured_fraction_full 0.997
_diffrn_reflns_Laue_measured_fraction_max 0.997
_diffrn_reflns_limit_h_max 10
_diffrn_reflns_limit_h_min -21
_diffrn_reflns_limit_k_max 21
_diffrn_reflns_limit_k_min 0
_diffrn_reflns_limit_l_max 21
_diffrn_reflns_limit_l_min 0
_diffrn_reflns_number 2560
_diffrn_reflns_point_group_measured_fraction_full 0.997
_diffrn_reflns_point_group_measured_fraction_max 0.997
_diffrn_reflns_theta_full 18.360
_diffrn_reflns_theta_max 18.337
_diffrn_reflns_theta_min 2.076
_diffrn_source
;
Advanced Light Source, station 11.3.1
;
_exptl_absorpt_coefficient_mu 1.726
_exptl_absorpt_correction_T_max 0.846
_exptl_absorpt_correction_T_min 0.511
_exptl_absorpt_correction_type multi-scan
_exptl_absorpt_process_details 'TWINABS 2012/1'
_exptl_crystal_colour Colorless
_exptl_crystal_density_diffrn 0.869
_exptl_crystal_description Block
_exptl_crystal_F_000 4365
_exptl_crystal_size_max 0.15
_exptl_crystal_size_mid 0.1
_exptl_crystal_size_min 0.1
_refine_diff_density_max 0.850
_refine_diff_density_min -0.623
_refine_diff_density_rms 0.118
_refine_ls_extinction_method none
_refine_ls_goodness_of_fit_ref 1.189
_refine_ls_hydrogen_treatment constr
_refine_ls_matrix_type full
_refine_ls_number_parameters 284
_refine_ls_number_reflns 2560
_refine_ls_number_restraints 283
_refine_ls_restrained_S_all 1.159
_refine_ls_R_factor_all 0.2176
_refine_ls_R_factor_gt 0.1247
_refine_ls_shift/su_max 0.000
_refine_ls_shift/su_mean 0.000
_refine_ls_structure_factor_coef Fsqd
_refine_ls_weighting_details 'w=1/[\s^2^(Fo^2^)+(0.2000P)^2^+400.0000P] where P=(Fo^2^+2Fc^2^)/3'
_refine_ls_weighting_scheme calc
_refine_ls_wR_factor_gt 0.3101
_refine_ls_wR_factor_ref 0.4031
_reflns_Friedel_coverage 0.000
_reflns_number_gt 1427
_reflns_number_total 2560
_reflns_threshold_expression 'I > 2\s(I)'
_cod_data_source_file ja7b02272_si_002.cif
_cod_data_source_block ZIF-303_CHA
_cod_original_cell_volume 16828(2)
_cod_original_formula_sum 'C7.50 H4 Cl0.50 N4.25 O0.50 Zn'
_cod_database_code 4126184
_shelxl_version_number 2014/6
_shelx_space_group_comment
;
The symmetry employed for this shelxl refinement is uniquely defined
by the following loop, which should always be used as a source of
symmetry information in preference to the above space-group names.
They are only intended as comments.
;
_shelx_estimated_absorpt_t_max 0.846
_shelx_estimated_absorpt_t_min 0.782
_olex2_refinement_description
;
1. Twinned data refinement
 Scales: 0.563(10) 0.437(10)
2. Fixed Uiso
 At 1.2 times of:
  All C(H) groups
3. Restrained distances
 C8-Cl2
 1.7 with sigma of 0.02
 C7-Cl1
 1.7 with sigma of 0.02
 C17-Cl3
 1.7 with sigma of 0.02
 C18-Cl4
 1.7 with sigma of 0.02
 C15-N6
 2.52 with sigma of 0.04
 N10-O2
 1.25 with sigma of 0.02
 N10-O1
 1.25 with sigma of 0.02
 N5-C15
 1.36 with sigma of 0.02
 C20-N5
 2.5 with sigma of 0.04
 C14-C20
 2.52 with sigma of 0.04
 C14-N6
 1.36 with sigma of 0.02
 N10-C1
 1.5 with sigma of 0.02
 C20-N6
 1.36 with sigma of 0.02
 C10-C8 \\sim C8-C6 \\sim C6-C10 \\sim C5-C9 \\sim C9-C7 \\sim C7-C5
 with sigma of 0.02
 C5-C10 \\sim C6-C5 \\sim C7-C6 \\sim C8-C7 \\sim C8-C9 \\sim C9-C10
 with sigma of 0.02
4. Restrained planarity
 C14, C5, C6, C7, Cl1, C8, Cl2, C9, C10
 with sigma of 0.1
5. Uiso/Uaniso restraints and constraints
C14 \\sim N5: within 2A with sigma of 0.04 and sigma for terminal atoms of 0.08
C11 \\sim N7: within 2A with sigma of 0.04 and sigma for terminal atoms of 0.08
C1 \\sim N2: within 2A with sigma of 0.04 and sigma for terminal atoms of 0.08
C9 \\sim C10: within 2A with sigma of 0.04 and sigma for terminal atoms of 0.08
Uanis(O1) \\sim Ueq: with sigma of 0.1 and sigma for terminal atoms of 0.2
Uanis(Cl1) \\sim Ueq: with sigma of 0.1 and sigma for terminal atoms of 0.2
Uanis(N10) \\sim Ueq: with sigma of 0.05 and sigma for terminal atoms of 0.1
Uanis(C6) \\sim Ueq: with sigma of 0.1 and sigma for terminal atoms of 0.2
Uanis(Cl1) = Uanis(Cl2)
Uanis(O1) = Uanis(O2)
6. Rigid body (RIGU) restrains
 N7, C13, C12, N8
 with sigma for 1-2 distances of 0.004 and sigma for 1-3 distances of 0.004
 C20, C16, C19, C17, C15, C18, Cl4, N5, Cl3, N6
 with sigma for 1-2 distances of 0.004 and sigma for 1-3 distances of 0.004
 C3, C2, N1, C1, N2, Zn1, N10
 with sigma for 1-2 distances of 0.004 and sigma for 1-3 distances of 0.004
 C8, C7, C6, C5, C9, C10
 with sigma for 1-2 distances of 0.004 and sigma for 1-3 distances of 0.004
 N4, C10, N3, C4
 with sigma for 1-2 distances of 0.004 and sigma for 1-3 distances of 0.004
7. Others
 Fixed Sof: C12(0.5) H12(0.5) C13(0.5) H13(0.5) O2(0.5) O1(0.5) N10(0.5)
 C6(0.5) H6(0.5) C9(0.5) H9(0.5) C7(0.5) C8(0.5) Cl1(0.25) Cl2(0.25) C17(0.5)
 C18(0.5) C19(0.5) H19(0.5) C16(0.5) H16(0.5) Cl4(0.25) Cl3(0.25)
8.a Aromatic/amide H refined with riding coordinates:
 C11(H11), C12(H12), C13(H13), C14(H14), C4(H4), C2(H2), C3(H3), C6(H6),
 C9(H9), C19(H19), C16(H16)
8.b Fitted pentagon refined as free rotating group:
 N7(C11,N8,C12,C13), C5(C10,N4,C4,N3), N2(C1,N1,C2,C3)
8.c Fitted hexagon refined as free rotating group:
 C17(C18,C19,C20,C15,C16)
;

loop_
_space_group_symop_operation_xyz
'x, y, z'
'-y, x-y, z'
'-x+y, -x, z'
'x+2/3, y+1/3, z+1/3'
'-y+2/3, x-y+1/3, z+1/3'
'-x+y+2/3, -x+1/3, z+1/3'
'x+1/3, y+2/3, z+2/3'
'-y+1/3, x-y+2/3, z+2/3'
'-x+y+1/3, -x+2/3, z+2/3'
'-x, -y, -z'
'y, -x+y, -z'
'x-y, x, -z'
'-x+2/3, -y+1/3, -z+1/3'
'y+2/3, -x+y+1/3, -z+1/3'
'x-y+2/3, x+1/3, -z+1/3'
'-x+1/3, -y+2/3, -z+2/3'
'y+1/3, -x+y+2/3, -z+2/3'
'x-y+1/3, x+2/3, -z+2/3'

loop_
_atom_site_label
_atom_site_type_symbol
_atom_site_fract_x
_atom_site_fract_y
_atom_site_fract_z
_atom_site_U_iso_or_equiv
_atom_site_adp_type
_atom_site_occupancy
_atom_site_site_symmetry_order
_atom_site_calc_flag
_atom_site_refinement_flags_posn
_atom_site_refinement_flags_adp
_atom_site_refinement_flags_occupancy
_atom_site_disorder_assembly
_atom_site_disorder_group
Zn1 Zn 0.55453(19) 0.6670(3) 0.28083(17) 0.113(2) Uani 1 1 d . U . . .
Zn2 Zn 0.3333(3) 0.44576(19) 0.28061(17) 0.113(2) Uani 1 1 d . . . . .
N7 N 0.2677(11) 0.4535(12) 0.3082(13) 0.103(10) Uani 1 1 d . U . . .
C11 C 0.2201(14) 0.4424(12) 0.2777(8) 0.075(11) Uani 1 1 d G U . . .
H11 H 0.2149 0.4307 0.2445 0.091 Uiso 1 1 calc R . . . .
N8 N 0.1819(11) 0.4523(13) 0.3069(14) 0.119(12) Uani 1 1 d G U . . .
C12 C 0.2058(18) 0.470(2) 0.3553(13) 0.19(5) Uani 0.5 1 d G U P . .
H12 H 0.1896 0.4787 0.3819 0.223 Uiso 0.5 1 calc R . P . .
C13 C 0.2588(17) 0.470(2) 0.3562(12) 0.19(5) Uani 0.5 1 d G U P . .
H13 H 0.2835 0.4799 0.3834 0.234 Uiso 0.5 1 calc R . P . .
O2 O 0.477(3) 0.668(4) 0.2123(18) 0.141(13) Uani 0.5 1 d D . P A 1
O1 O 0.476(3) 0.667(4) 0.1237(19) 0.141(13) Uani 0.5 1 d D U P A 1
N5 N 0.3278(15) 0.3772(14) 0.3127(13) 0.133(11) Uani 1 1 d D U . . .
C14 C 0.2723(19) 0.3340(17) 0.336(2) 0.154(16) Uani 1 1 d D U . . .
H14 H 0.2385 0.3354 0.3382 0.185 Uiso 1 1 calc R . . . .
N6 N 0.2828(11) 0.2911(13) 0.3534(12) 0.131(11) Uani 1 1 d D U . . .
N10 N 0.486(2) 0.662(4) 0.168(2) 0.124(16) Uani 0.5 1 d D U P A 1
C5 C 0.4790(13) 0.5732(12) 0.3557(10) 0.18(2) Uani 1 1 d D U . . .
C10 C 0.4299(12) 0.5176(11) 0.3549(11) 0.21(2) Uani 1 1 d DG U . . .
N4 N 0.4076(9) 0.5066(10) 0.3055(12) 0.144(13) Uani 1 1 d G U . . .
C4 C 0.4429(13) 0.5555(13) 0.2759(9) 0.109(12) Uani 1 1 d G U . . .
H4 H 0.4380 0.5598 0.2420 0.131 Uiso 1 1 calc R . . . .
N3 N 0.4870(11) 0.5967(10) 0.3069(11) 0.144(15) Uani 1 1 d G U . . .
N2 N 0.5733(13) 0.6662(16) 0.2090(8) 0.135(8) Uani 1 1 d . U . A 1
C1 C 0.5426(10) 0.6665(15) 0.1659(11) 0.118(8) Uani 1 1 d DG U . A 1
N1 N 0.5735(14) 0.6659(17) 0.1232(8) 0.142(9) Uani 1 1 d G U . A 1
C2 C 0.6233(14) 0.665(2) 0.1398(10) 0.167(14) Uani 1 1 d G U . A 1
H2 H 0.6511 0.6649 0.1196 0.201 Uiso 1 1 calc R . . A 1
C3 C 0.6231(14) 0.666(2) 0.1929(10) 0.186(18) Uani 1 1 d G U . A 1
H3 H 0.6508 0.6653 0.2135 0.223 Uiso 1 1 calc R . . A 1
C6 C 0.5092(17) 0.5962(18) 0.4011(14) 0.21(4) Uani 0.5 1 d D U P B .
H6 H 0.5406 0.6332 0.4018 0.253 Uiso 0.5 1 calc R . P . .
C9 C 0.4132(19) 0.4833(17) 0.3990(15) 0.22(3) Uani 0.5 1 d D U P . .
H9 H 0.3825 0.4460 0.3981 0.269 Uiso 0.5 1 calc R . P . .
C7 C 0.492(3) 0.563(2) 0.4455(14) 0.33(11) Uani 0.5 1 d D U P . .
C8 C 0.444(3) 0.506(2) 0.4443(15) 0.24(6) Uani 0.5 1 d D U P B .
Cl1 Cl 0.536(4) 0.602(4) 0.493(3) 0.47(7) Uani 0.25 1 d D U P B 2
Cl2 Cl 0.410(4) 0.454(4) 0.489(3) 0.47(7) Uani 0.25 1 d D . P B -2
C17 C 0.4555(17) 0.358(3) 0.319(5) 0.37(8) Uani 0.5 1 d D U P . .
C18 C 0.428(2) 0.303(3) 0.339(5) 0.41(7) Uani 0.5 1 d DG U P C .
C19 C 0.371(2) 0.276(2) 0.351(4) 0.39(10) Uani 0.5 1 d G U P C .
H19 H 0.3524 0.2397 0.3645 0.469 Uiso 0.5 1 calc R . P . .
C20 C 0.3400(12) 0.3048(15) 0.344(2) 0.18(2) Uani 1 1 d DG U . C .
C15 C 0.3672(13) 0.3598(14) 0.324(2) 0.18(2) Uani 1 1 d DG U . C .
C16 C 0.4249(15) 0.386(2) 0.311(3) 0.26(7) Uani 0.5 1 d G U P C .
H16 H 0.4431 0.4232 0.2977 0.309 Uiso 0.5 1 calc R . P . .
Cl4 Cl 0.474(3) 0.282(5) 0.362(6) 0.39(8) Uani 0.25 1 d D U P C -1
Cl3 Cl 0.5273(16) 0.387(4) 0.312(5) 0.29(6) Uani 0.25 1 d D U P D 1

loop_
_atom_site_aniso_label
_atom_site_aniso_U_11
_atom_site_aniso_U_22
_atom_site_aniso_U_33
_atom_site_aniso_U_23
_atom_site_aniso_U_13
_atom_site_aniso_U_12
Zn1 0.086(4) 0.073(3) 0.165(4) -0.003(5) -0.024(3) 0.030(4)
Zn2 0.075(3) 0.089(4) 0.162(4) 0.023(3) 0.006(5) 0.032(4)
N7 0.09(2) 0.08(2) 0.14(2) 0.000(19) -0.001(18) 0.041(18)
C11 0.10(3) 0.07(2) 0.05(2) 0.021(18) 0.01(2) 0.03(2)
N8 0.08(2) 0.08(2) 0.18(3) -0.03(2) -0.01(2) 0.03(2)
C12 0.10(4) 0.28(13) 0.19(3) -0.09(4) -0.03(3) 0.11(7)
C13 0.12(4) 0.33(14) 0.17(3) -0.08(5) -0.03(3) 0.14(7)
O2 0.13(4) 0.16(4) 0.14(3) 0.02(4) 0.02(3) 0.08(4)
O1 0.13(4) 0.16(4) 0.14(3) 0.02(4) 0.02(3) 0.08(4)
N5 0.093(18) 0.11(2) 0.20(3) 0.04(2) 0.01(2) 0.051(18)
C14 0.15(3) 0.08(3) 0.24(4) 0.05(3) 0.00(3) 0.07(3)
N6 0.086(18) 0.11(2) 0.19(3) 0.03(2) -0.001(19) 0.046(17)
N10 0.12(2) 0.08(3) 0.18(3) 0.00(3) -0.008(19) 0.05(2)
C5 0.14(4) 0.13(3) 0.22(3) 0.01(2) 0.02(3) 0.03(2)
C10 0.18(4) 0.15(3) 0.20(3) 0.01(2) 0.01(2) 0.01(3)
N4 0.10(2) 0.11(2) 0.19(3) 0.002(18) 0.03(2) 0.031(19)
C4 0.07(3) 0.09(2) 0.16(2) -0.024(17) 0.020(18) 0.037(18)
N3 0.12(3) 0.10(2) 0.16(3) 0.00(2) 0.00(2) 0.01(2)
N2 0.12(2) 0.092(17) 0.190(11) 0.007(13) -0.005(11) 0.053(19)
C1 0.12(2) 0.039(16) 0.190(13) 0.005(16) -0.006(12) 0.030(19)
N1 0.13(3) 0.11(2) 0.194(14) 0.007(16) -0.001(13) 0.06(3)
C2 0.15(3) 0.17(4) 0.201(16) 0.01(2) 0.000(15) 0.09(3)
C3 0.16(2) 0.23(5) 0.200(16) 0.01(2) 0.001(15) 0.13(3)
C6 0.19(6) 0.15(4) 0.22(4) 0.01(3) 0.00(3) 0.03(4)
C9 0.21(5) 0.15(4) 0.20(3) 0.02(3) 0.01(3) 0.00(3)
C7 0.33(13) 0.19(6) 0.24(4) 0.03(3) -0.05(5) -0.05(8)
C8 0.24(8) 0.16(5) 0.21(3) 0.01(3) 0.00(3) 0.01(5)
Cl1 0.62(15) 0.40(11) 0.22(6) 0.04(7) -0.14(8) 0.11(9)
Cl2 0.62(15) 0.40(11) 0.22(6) 0.04(7) -0.14(8) 0.11(9)
C17 0.12(2) 0.25(5) 0.8(2) 0.29(9) 0.16(5) 0.12(3)
C18 0.14(3) 0.27(5) 0.86(17) 0.33(8) 0.18(5) 0.14(3)
C19 0.15(3) 0.25(5) 0.8(2) 0.32(11) 0.18(7) 0.14(3)
C20 0.10(2) 0.14(2) 0.31(6) 0.10(3) 0.03(2) 0.064(19)
C15 0.085(17) 0.14(2) 0.31(5) 0.10(3) 0.03(2) 0.059(17)
C16 0.10(2) 0.19(5) 0.49(17) 0.17(8) 0.08(5) 0.08(3)
Cl4 0.20(4) 0.31(8) 0.8(2) 0.27(10) 0.16(7) 0.20(5)
Cl3 0.10(2) 0.24(5) 0.55(15) 0.20(8) 0.12(4) 0.09(3)

loop_
_atom_type_symbol
_atom_type_description
_atom_type_scat_dispersion_real
_atom_type_scat_dispersion_imag
_atom_type_scat_source
C C 0.0040 0.0020 'Calculated using XDISP in WinGX (Farrugia, 1999)'
H H 0.0000 0.0000 'Calculated using XDISP in WinGX (Farrugia, 1999)'
N N 0.0080 0.0040 'Calculated using XDISP in WinGX (Farrugia, 1999)'
O O 0.0130 0.0070 'Calculated using XDISP in WinGX (Farrugia, 1999)'
Cl Cl 0.1700 0.1900 'Calculated using XDISP in WinGX (Farrugia, 1999)'
Zn Zn 0.2280 1.6720 'Calculated using XDISP in WinGX (Farrugia, 1999)'

loop_
_geom_angle_atom_site_label_1
_geom_angle_atom_site_label_2
_geom_angle_atom_site_label_3
_geom_angle
_geom_angle_site_symmetry_1
_geom_angle_site_symmetry_3
N8 Zn1 N6 104(5) 2_665 17
N8 Zn1 N3 105(5) 2_665 .
N8 Zn1 N2 120(7) 2_665 .
N6 Zn1 N2 101.1(13) 17 .
N3 Zn1 N6 108.4(13) . 17
N3 Zn1 N2 116.5(15) . .
N5 Zn2 N7 106.1(13) . .
N4 Zn2 N7 111.7(11) . .
N4 Zn2 N5 101.6(14) . .
N1 Zn2 N7 119.5(13) 14_455 .
N1 Zn2 N5 100(5) 14_455 .
N1 Zn2 N4 115(4) 14_455 .
C11 N7 Zn2 121(2) . .
C11 N7 C13 108.0 . .
C13 N7 Zn2 131(2) . .
N7 C11 H11 126.0 . .
N8 C11 N7 108.0 . .
N8 C11 H11 126.0 . .
C11 N8 Zn1 123(2) . 3_565
C11 N8 C12 108.0 . .
C12 N8 Zn1 129(2) . 3_565
N8 C12 H12 126.0 . .
N8 C12 C13 108.0 . .
C13 C12 H12 126.0 . .
N7 C13 C12 108.0 . .
N7 C13 H13 126.0 . .
C12 C13 H13 126.0 . .
C14 N5 Zn2 119(2) . .
C15 N5 Zn2 134(2) . .
C15 N5 C14 107(2) . .
N5 C14 H14 128.0 . .
N6 C14 N5 104(3) . .
N6 C14 H14 128.0 . .
C14 N6 Zn1 121(2) . 18_545
C14 N6 C20 111(2) . .
C20 N6 Zn1 128(2) . 18_545
O2 N10 O1 147(6) . .
O2 N10 C1 106(4) . .
O1 N10 C1 103(4) . .
C10 C5 C6 120.2(12) . .
N3 C5 C10 108.0 . .
N3 C5 C6 131.7(12) . .
C5 C10 C9 119.7(12) . .
N4 C10 C5 108.0 . .
N4 C10 C9 132.3(12) . .
C10 N4 Zn2 129.6(17) . .
C10 N4 C4 108.0 . .
C4 N4 Zn2 121.0(17) . .
N4 C4 H4 126.0 . .
N3 C4 N4 108.0 . .
N3 C4 H4 126.0 . .
C5 N3 Zn1 127.7(17) . .
C5 N3 C4 108.0 . .
C4 N3 Zn1 123.3(17) . .
C1 N2 Zn1 129.3(18) . .
C3 N2 Zn1 122.7(18) . .
C3 N2 C1 108.0 . .
N2 C1 N10 123(3) . .
N2 C1 N1 108.0 . .
N1 C1 N10 128(3) . .
C1 N1 Zn2 127.9(18) . 15
C2 N1 Zn2 124.1(18) . 15
C2 N1 C1 108.0 . .
N1 C2 H2 126.0 . .
C3 C2 N1 108.0 . .
C3 C2 H2 126.0 . .
N2 C3 C2 108.0 . .
N2 C3 H3 126.0 . .
C2 C3 H3 126.0 . .
C5 C6 H6 120.0 . .
C5 C6 C7 120.0(12) . .
C7 C6 H6 120.0 . .
C10 C9 H9 120.0 . .
C8 C9 C10 120.0(12) . .
C8 C9 H9 120.0 . .
C6 C7 C8 119.8(12) . .
C6 C7 Cl1 109(5) . .
C8 C7 Cl1 132(5) . .
C9 C8 C7 120.1(12) . .
C9 C8 Cl2 106(4) . .
C7 C8 Cl2 134(4) . .
C18 C17 C16 120.0 . .
C18 C17 Cl3 114(4) . .
C16 C17 Cl3 126(4) . .
C17 C18 Cl4 114(5) . .
C19 C18 C17 120.0 . .
C19 C18 Cl4 123(5) . .
C18 C19 H19 120.0 . .
C18 C19 C20 120.0 . .
C20 C19 H19 120.0 . .
C19 C20 N6 134.1(19) . .
C15 C20 N6 105.8(19) . .
C15 C20 C19 120.0 . .
N5 C15 C20 111(2) . .
N5 C15 C16 128(2) . .
C16 C15 C20 120.0 . .
C17 C16 H16 120.0 . .
C15 C16 C17 120.0 . .
C15 C16 H16 120.0 . .

loop_
_geom_bond_atom_site_label_1
_geom_bond_atom_site_label_2
_geom_bond_distance
_geom_bond_site_symmetry_2
Zn1 N8 1.92(14) 2_665
Zn1 N6 1.99(3) 17
Zn1 N3 1.99(2) .
Zn1 N2 1.99(2) .
Zn2 N7 2.02(3) .
Zn2 N5 1.97(3) .
Zn2 N4 1.96(2) .
Zn2 N1 1.96(17) 14_455
N7 C11 1.4200 .
N7 C13 1.4200 .
C11 H11 0.9300 .
C11 N8 1.4200 .
N8 Zn1 1.92(3) 3_565
N8 C12 1.4200 .
C12 H12 0.9300 .
C12 C13 1.4200 .
C13 H13 0.9300 .
O2 N10 1.23(2) .
O1 N10 1.24(2) .
N5 C14 1.50(5) .
N5 C15 1.39(2) .
C14 H14 0.9300 .
C14 N6 1.40(2) .
N6 Zn1 1.99(3) 18_545
N6 C20 1.42(2) .
N10 C1 1.47(2) .
C5 C10 1.4200 .
C5 N3 1.4200 .
C5 C6 1.42(2) .
C10 N4 1.4200 .
C10 C9 1.43(2) .
N4 C4 1.4200 .
C4 H4 0.9300 .
C4 N3 1.4200 .
N2 C1 1.4200 .
N2 C3 1.4200 .
C1 N1 1.4200 .
N1 Zn2 1.96(2) 15
N1 C2 1.4200 .
C2 H2 0.9300 .
C2 C3 1.4200 .
C3 H3 0.9300 .
C6 H6 0.9300 .
C6 C7 1.42(2) .
C9 H9 0.9300 .
C9 C8 1.42(2) .
C7 C8 1.425(19) .
C7 Cl1 1.71(2) .
C8 Cl2 1.71(2) .
C17 C18 1.3900 .
C17 C16 1.3900 .
C17 Cl3 1.70(2) .
C18 C19 1.3900 .
C18 Cl4 1.70(2) .
C19 H19 0.9300 .
C19 C20 1.3900 .
C20 C15 1.3900 .
C15 C16 1.3900 .
C16 H16 0.9300 .

loop_
_geom_torsion_atom_site_label_1
_geom_torsion_atom_site_label_2
_geom_torsion_atom_site_label_3
_geom_torsion_atom_site_label_4
_geom_torsion
_geom_torsion_site_symmetry_1
_geom_torsion_site_symmetry_4
Zn1 N8 C12 C13 -178(2) 3_565 .
Zn1 N6 C20 C19 2(7) 18_545 .
Zn1 N6 C20 C15 -176(3) 18_545 .
Zn1 N2 C1 N10 -6(6) . .
Zn1 N2 C1 N1 180(3) . .
Zn1 N2 C3 C2 -180(3) . .
Zn2 N7 C11 N8 -179(2) . .
Zn2 N7 C13 C12 179(2) . .
Zn2 N5 C14 N6 178(3) . .
Zn2 N5 C15 C20 -176(3) . .
Zn2 N5 C15 C16 -5(7) . .
Zn2 N4 C4 N3 168.0(17) . .
Zn2 N1 C2 C3 179(3) 15 .
N7 C11 N8 Zn1 178(2) . 3_565
N7 C11 N8 C12 0.0 . .
C11 N7 C13 C12 0.0 . .
C11 N8 C12 C13 0.0 . .
N8 C12 C13 N7 0.0 . .
C13 N7 C11 N8 0.0 . .
O2 N10 C1 N2 11(10) . .
O2 N10 C1 N1 -176(6) . .
O1 N10 C1 N2 177(6) . .
O1 N10 C1 N1 -10(10) . .
N5 C14 N6 Zn1 -178(2) . 18_545
N5 C14 N6 C20 1(5) . .
N5 C15 C16 C17 -170(7) . .
C14 N5 C15 C20 11(6) . .
C14 N5 C15 C16 -179(5) . .
C14 N6 C20 C19 -177(6) . .
C14 N6 C20 C15 5(6) . .
N6 C20 C15 N5 -10(6) . .
N6 C20 C15 C16 179(6) . .
N10 C1 N1 Zn2 7(6) . 15
N10 C1 N1 C2 -174(5) . .
C5 C10 N4 Zn2 -166.6(18) . .
C5 C10 N4 C4 0.0 . .
C5 C10 C9 C8 4(2) . .
C5 C6 C7 C8 0.2(18) . .
C5 C6 C7 Cl1 179.8(7) . .
C10 C5 N3 Zn1 -169.1(18) . .
C10 C5 N3 C4 0.0 . .
C10 C5 C6 C7 2.1(11) . .
C10 N4 C4 N3 0.0 . .
C10 C9 C8 C7 -2(2) . .
C10 C9 C8 Cl2 178.0(14) . .
N4 C10 C9 C8 -179(3) . .
N4 C4 N3 Zn1 169.6(17) . .
N4 C4 N3 C5 0.0 . .
N3 C5 C10 N4 0.0 . .
N3 C5 C10 C9 178(3) . .
N3 C5 C6 C7 180(3) . .
N2 C1 N1 Zn2 -179(3) . 15
N2 C1 N1 C2 0.0 . .
C1 N2 C3 C2 0.0 . .
C1 N1 C2 C3 0.0 . .
N1 C2 C3 N2 0.0 . .
C3 N2 C1 N10 174(5) . .
C3 N2 C1 N1 0.0 . .
C6 C5 C10 N4 178(2) . .
C6 C5 C10 C9 -4.1(16) . .
C6 C5 N3 Zn1 13(3) . .
C6 C5 N3 C4 -178(3) . .
C6 C7 C8 C9 0(2) . .
C6 C7 C8 Cl2 -179.9(14) . .
C9 C10 N4 Zn2 16(4) . .
C9 C10 N4 C4 -177(3) . .
Cl1 C7 C8 C9 180.0(16) . .
Cl1 C7 C8 Cl2 1(3) . .
C17 C18 C19 C20 0.0 . .
C18 C17 C16 C15 0.0 . .
C18 C19 C20 N6 -178(7) . .
C18 C19 C20 C15 0.0 . .
C19 C20 C15 N5 171(6) . .
C19 C20 C15 C16 0.0 . .
C20 C15 C16 C17 0.0 . .
C15 N5 C14 N6 -7(5) . .
C16 C17 C18 C19 0.0 . .
C16 C17 C18 Cl4 -162(10) . .
Cl4 C18 C19 C20 160(11) . .
Cl3 C17 C18 C19 173(10) . .
Cl3 C17 C18 Cl4 12(9) . .
Cl3 C17 C16 C15 -172(11) . .

loop_
_twin_individual_id
_twin_individual_mass_fraction_refined
1 0.563(10)
2 0.437(10)
